data_1508153
loop_
_publ_author_name
'Arashiba, Kazuya'
'Miyake, Yoshihiro'
'Nishibayashi, Yoshiaki'

_publ_section_title
;
 A molybdenum complex bearing PNP-type pincer ligands leads to the
 catalytic reduction of dinitrogen into ammonia.
;
_journal_issue 2
_journal_name_full 'Nature chemistry'
_journal_page_first 120
_journal_page_last 125
_journal_paper_doi 10.1038/nchem.906
_journal_volume 3
_journal_year 2011
_chemical_formula_moiety 'C52 H100 Mo2 N12 P4 '
_chemical_formula_sum 'C52 H100 Mo2 N12 P4'
_chemical_formula_weight 1209.22
_space_group_IT_number 167
_symmetry_cell_setting trigonal
_symmetry_Int_Tables_number 167
_symmetry_space_group_name_Hall '-R 3 2"c'
_symmetry_space_group_name_H-M 'R -3 c :H'
_cell_angle_alpha 90.0000
_cell_angle_beta 90.0000
_cell_angle_gamma 120.0000
_cell_formula_units_Z 18
_cell_length_a 36.3354(7)
_cell_length_b 36.3354(7)
_cell_length_c 24.3428(4)
_cell_measurement_reflns_used 66615
_cell_measurement_temperature 173.1
_cell_measurement_theta_max 27.5
_cell_measurement_theta_min 3.1
_cell_volume 27833.1(9)
_computing_cell_refinement PROCESS-AUTO
_computing_data_collection PROCESS-AUTO
_computing_data_reduction CrystalStructure
_computing_publication_material 'CrystalStructure 3.8'
_computing_structure_refinement CRYSTALS
_computing_structure_solution SHELXS97
_diffrn_ambient_temperature 173.1
_diffrn_detector_area_resol_mean 10.00
_diffrn_measured_fraction_theta_full 0.994
_diffrn_measured_fraction_theta_max 0.994
_diffrn_measurement_device_type 'Rigaku RAXIS-RAPID'
_diffrn_measurement_method \w
_diffrn_radiation_type 'Mo K\a'
_diffrn_radiation_wavelength 0.71075
_diffrn_reflns_av_R_equivalents 0.036
_diffrn_reflns_limit_h_max 47
_diffrn_reflns_limit_h_min -47
_diffrn_reflns_limit_k_max 40
_diffrn_reflns_limit_k_min -47
_diffrn_reflns_limit_l_max 31
_diffrn_reflns_limit_l_min -31
_diffrn_reflns_number 85227
_diffrn_reflns_theta_full 27.48
_diffrn_reflns_theta_max 27.48
_exptl_absorpt_coefficient_mu 0.551
_exptl_absorpt_correction_T_max 0.825
_exptl_absorpt_correction_T_min 0.528
_exptl_absorpt_correction_type multi-scan
_exptl_absorpt_process_details
;
    Higashi, T. (1995). Program for Absorption Correction.
    Rigaku Corporation, Tokyo, Japan.
;
_exptl_crystal_colour unknown
_exptl_crystal_density_diffrn 1.298
_exptl_crystal_density_method 'not measured'
_exptl_crystal_description block
_exptl_crystal_F_000 11520.00
_exptl_crystal_size_max 0.55
_exptl_crystal_size_mid 0.40
_exptl_crystal_size_min 0.35
_refine_diff_density_max 0.65
_refine_diff_density_min -0.57
_refine_ls_extinction_method none
_refine_ls_goodness_of_fit_ref 1.010
_refine_ls_hydrogen_treatment refall
_refine_ls_number_parameters 348
_refine_ls_number_reflns 7056
_refine_ls_R_factor_gt 0.0366
_refine_ls_shift/su_max 0.0000
_refine_ls_structure_factor_coef Fsqd
_refine_ls_weighting_details 'w = 1/[2.8000\s(Fo^2^)]/(4Fo^2^)'
_refine_ls_weighting_scheme calc
_refine_ls_wR_factor_ref 0.0933
_reflns_number_gt 5342
_reflns_number_total 7056
_reflns_threshold_expression F^2^>2.0\s(F^2^)
_cod_data_source_file nchem.906-s3.cif
_cod_data_source_block '_20081117'
_cod_original_sg_symbol_H-M 'R -3 c:H'
_cod_original_formula_sum 'C52 H100 Mo2 N12 P4 '
_cod_database_code 1508153

loop_
_symmetry_equiv_pos_site_id
_symmetry_equiv_pos_as_xyz
1 +X,+Y,+Z
2 -Y,+X-Y,+Z
3 -X+Y,-X,+Z
4 -X+Y,+Y,1/2+Z
5 +X,+X-Y,1/2+Z
6 -Y,-X,1/2+Z
7 -X,-Y,-Z
8 +Y,-X+Y,-Z
9 +X-Y,+X,-Z
10 +X-Y,-Y,1/2-Z
11 -X,-X+Y,1/2-Z
12 +Y,+X,1/2-Z
13 2/3+X,1/3+Y,1/3+Z
14 2/3-Y,1/3+X-Y,1/3+Z
15 2/3-X+Y,1/3-X,1/3+Z
16 2/3-X+Y,1/3+Y,5/6+Z
17 2/3+X,1/3+X-Y,5/6+Z
18 2/3-Y,1/3-X,5/6+Z
19 2/3-X,1/3-Y,1/3-Z
20 2/3+Y,1/3-X+Y,1/3-Z
21 2/3+X-Y,1/3+X,1/3-Z
22 2/3+X-Y,1/3-Y,5/6-Z
23 2/3-X,1/3-X+Y,5/6-Z
24 2/3+Y,1/3+X,5/6-Z
25 1/3+X,2/3+Y,2/3+Z
26 1/3-Y,2/3+X-Y,2/3+Z
27 1/3-X+Y,2/3-X,2/3+Z
28 1/3-X+Y,2/3+Y,1/6+Z
29 1/3+X,2/3+X-Y,1/6+Z
30 1/3-Y,2/3-X,1/6+Z
31 1/3-X,2/3-Y,2/3-Z
32 1/3+Y,2/3-X+Y,2/3-Z
33 1/3+X-Y,2/3+X,2/3-Z
34 1/3+X-Y,2/3-Y,1/6-Z
35 1/3-X,2/3-X+Y,1/6-Z
36 1/3+Y,2/3+X,1/6-Z

loop_
_atom_site_label
_atom_site_type_symbol
_atom_site_fract_x
_atom_site_fract_y
_atom_site_fract_z
_atom_site_U_iso_or_equiv
_atom_site_adp_type
_atom_site_occupancy
_atom_site_symmetry_multiplicity
_atom_site_calc_flag
_atom_site_refinement_flags
Mo(1) Mo 0.200640(10) 0.124490(10) 0.208870(10) 0.02391(7) Uani 1.00 1 d .
P(1) P 0.15919(3) 0.09640(2) 0.12366(3) 0.0280(2) Uani 1.00 1 d .
P(2) P 0.25582(3) 0.13763(3) 0.27816(3) 0.0309(2) Uani 1.00 1 d .
N(1) N 0.23170(7) 0.09241(7) 0.17187(9) 0.0281(6) Uani 1.00 1 d .
N(2) N 0.24289(8) 0.17883(9) 0.17101(10) 0.0333(7) Uani 1.00 1 d .
N(3) N 0.26540(9) 0.20772(10) 0.15016(12) 0.0498(9) Uani 1.00 1 d .
N(4) N 0.15865(8) 0.07113(8) 0.25017(10) 0.0339(7) Uani 1.00 1 d .
N(5) N 0.13607(10) 0.04277(9) 0.27571(12) 0.0508(9) Uani 1.00 1 d .
N(6) N 0.17156(7) 0.15466(7) 0.24121(9) 0.0250(6) Uani 1.00 1 d .
C(1) C 0.18072(11) 0.12516(10) 0.05578(12) 0.0385(9) Uani 1.00 1 d .
C(2) C 0.18474(11) 0.16969(11) 0.05855(13) 0.0504(11) Uani 1.00 1 d .
C(3) C 0.15441(12) 0.10176(13) 0.00492(13) 0.0602(12) Uani 1.00 1 d .
C(4) C 0.22561(11) 0.13127(11) 0.04675(13) 0.0485(11) Uani 1.00 1 d .
C(5) C 0.09911(9) 0.07128(10) 0.12187(13) 0.0350(9) Uani 1.00 1 d .
C(6) C 0.08852(11) 0.10650(11) 0.11191(15) 0.0542(12) Uani 1.00 1 d .
C(7) C 0.08207(10) 0.05228(11) 0.17804(13) 0.0476(10) Uani 1.00 1 d .
C(8) C 0.07595(10) 0.03538(11) 0.07947(13) 0.0518(11) Uani 1.00 1 d .
C(9) C 0.16702(10) 0.04952(9) 0.11772(13) 0.0358(9) Uani 1.00 1 d .
C(10) C 0.21159(10) 0.06107(10) 0.13313(12) 0.0309(8) Uani 1.00 1 d .
C(11) C 0.23102(11) 0.04065(10) 0.10906(13) 0.0404(10) Uani 1.00 1 d .
C(12) C 0.27189(11) 0.05154(10) 0.12421(14) 0.0435(10) Uani 1.00 1 d .
C(13) C 0.29249(10) 0.08275(10) 0.16289(13) 0.0373(9) Uani 1.00 1 d .
C(14) C 0.27234(9) 0.10332(10) 0.18548(12) 0.0312(8) Uani 1.00 1 d .
C(15) C 0.29416(9) 0.13746(10) 0.22763(12) 0.0345(9) Uani 1.00 1 d .
C(16) C 0.28782(10) 0.19072(11) 0.31460(13) 0.0400(9) Uani 1.00 1 d .
C(17) C 0.33511(10) 0.20545(12) 0.32351(15) 0.0590(12) Uani 1.00 1 d .
C(18) C 0.28558(11) 0.22438(10) 0.27970(13) 0.0475(10) Uani 1.00 1 d .
C(19) C 0.26604(12) 0.18920(13) 0.36965(13) 0.0616(13) Uani 1.00 1 d .
C(20) C 0.24835(11) 0.09372(11) 0.32742(13) 0.0439(10) Uani 1.00 1 d .
C(21) C 0.23613(12) 0.05351(11) 0.29375(14) 0.0534(12) Uani 1.00 1 d .
C(22) C 0.28799(13) 0.10346(14) 0.36125(15) 0.0748(15) Uani 1.00 1 d .
C(23) C 0.21174(11) 0.08409(11) 0.36806(13) 0.0518(11) Uani 1.00 1 d .
C(24) C 0.2950(3) 0.2685(3) -0.0128(4) 0.183(3) Uiso 1.00 1 d .
C(25) C 0.2966(6) 0.2832(6) 0.0236(9) 0.177(7) Uiso 0.50 1 d P
C(26) C 0.3287(5) 0.3025(5) 0.0185(7) 0.155(6) Uiso 0.50 1 d P
C(27) C 0.3269(2) 0.3185(3) 0.0621(4) 0.207(4) Uiso 1.00 1 d .
H(1) H 0.1590 0.1678 0.0463 0.060 Uiso 1.00 1 c R
H(2) H 0.2075 0.1889 0.0357 0.061 Uiso 1.00 1 c R
H(3) H 0.1902 0.1797 0.0954 0.061 Uiso 1.00 1 c R
H(4) H 0.1644 0.0841 -0.0097 0.070 Uiso 1.00 1 c R
H(5) H 0.1572 0.1219 -0.0220 0.070 Uiso 1.00 1 c R
H(6) H 0.1254 0.0848 0.0150 0.070 Uiso 1.00 1 c R
H(7) H 0.2463 0.1575 0.0625 0.058 Uiso 1.00 1 c R
H(8) H 0.2308 0.1314 0.0085 0.058 Uiso 1.00 1 c R
H(9) H 0.2273 0.1086 0.0638 0.058 Uiso 1.00 1 c R
H(10) H 0.0859 0.1175 0.1462 0.069 Uiso 1.00 1 c R
H(11) H 0.0625 0.0953 0.0924 0.069 Uiso 1.00 1 c R
H(12) H 0.1106 0.1286 0.0910 0.069 Uiso 1.00 1 c R
H(13) H 0.0762 0.0237 0.1788 0.055 Uiso 1.00 1 c R
H(14) H 0.0567 0.0529 0.1852 0.055 Uiso 1.00 1 c R
H(15) H 0.1026 0.0683 0.2053 0.055 Uiso 1.00 1 c R
H(16) H 0.0736 0.0471 0.0457 0.059 Uiso 1.00 1 c R
H(17) H 0.0484 0.0157 0.0927 0.058 Uiso 1.00 1 c R
H(18) H 0.0916 0.0212 0.0739 0.059 Uiso 1.00 1 c R
H(19) H 0.1476 0.0277 0.1416 0.043 Uiso 1.00 1 c R
H(20) H 0.1617 0.0395 0.0809 0.042 Uiso 1.00 1 c R
H(21) H 0.2163 0.0192 0.0822 0.049 Uiso 1.00 1 c R
H(22) H 0.2855 0.0377 0.1081 0.055 Uiso 1.00 1 c R
H(23) H 0.3204 0.0903 0.1743 0.047 Uiso 1.00 1 c R
H(24) H 0.3083 0.1642 0.2096 0.041 Uiso 1.00 1 c R
H(25) H 0.3144 0.1329 0.2466 0.042 Uiso 1.00 1 c R
H(26) H 0.3386 0.1950 0.3578 0.067 Uiso 1.00 1 c R
H(27) H 0.3511 0.2356 0.3235 0.067 Uiso 1.00 1 c R
H(28) H 0.3448 0.1948 0.2948 0.067 Uiso 1.00 1 c R
H(29) H 0.3086 0.2362 0.2545 0.055 Uiso 1.00 1 c R
H(30) H 0.2872 0.2462 0.3028 0.055 Uiso 1.00 1 c R
H(31) H 0.2595 0.2117 0.2601 0.055 Uiso 1.00 1 c R
H(32) H 0.2460 0.1984 0.3641 0.074 Uiso 1.00 1 c R
H(33) H 0.2869 0.2073 0.3955 0.074 Uiso 1.00 1 c R
H(34) H 0.2518 0.1609 0.3833 0.074 Uiso 1.00 1 c R
H(35) H 0.2061 0.0374 0.2902 0.071 Uiso 1.00 1 c R
H(36) H 0.2460 0.0370 0.3119 0.071 Uiso 1.00 1 c R
H(37) H 0.2487 0.0613 0.2583 0.071 Uiso 1.00 1 c R
H(38) H 0.3042 0.0936 0.3420 0.096 Uiso 1.00 1 c R
H(39) H 0.2795 0.0895 0.3958 0.096 Uiso 1.00 1 c R
H(40) H 0.3048 0.1333 0.3669 0.096 Uiso 1.00 1 c R
H(41) H 0.2229 0.1018 0.3995 0.060 Uiso 1.00 1 c R
H(42) H 0.1984 0.0551 0.3790 0.060 Uiso 1.00 1 c R
H(43) H 0.1915 0.0895 0.3506 0.060 Uiso 1.00 1 c R

loop_
_atom_site_aniso_label
_atom_site_aniso_U_11
_atom_site_aniso_U_22
_atom_site_aniso_U_33
_atom_site_aniso_U_12
_atom_site_aniso_U_13
_atom_site_aniso_U_23
Mo(1) 0.02389(15) 0.02636(15) 0.02133(13) 0.01246(12) 0.00063(11) 0.00020(11)
P(1) 0.0290(4) 0.0303(4) 0.0238(4) 0.0141(3) -0.0016(3) -0.0031(3)
P(2) 0.0296(4) 0.0386(5) 0.0253(4) 0.0177(4) -0.0012(3) 0.0032(3)
N(1) 0.0298(14) 0.0312(14) 0.0252(13) 0.0167(12) 0.0056(10) 0.0064(11)
N(2) 0.0342(16) 0.0396(16) 0.0271(14) 0.0193(13) -0.0081(12) -0.0030(12)
N(3) 0.0400(18) 0.0509(19) 0.0393(17) 0.0084(16) -0.0092(14) 0.0065(15)
N(4) 0.0369(16) 0.0350(16) 0.0292(14) 0.0175(13) 0.0006(12) -0.0020(12)
N(5) 0.053(2) 0.0418(18) 0.0422(17) 0.0120(16) 0.0012(15) 0.0050(14)
N(6) 0.0241(12) 0.0260(12) 0.0219(12) 0.0103(10) -0.0011(10) -0.0003(10)
C(1) 0.045(2) 0.045(2) 0.0224(16) 0.0198(17) -0.0005(14) 0.0004(14)
C(2) 0.057(2) 0.053(2) 0.041(2) 0.027(2) -0.0006(18) 0.0159(17)
C(3) 0.068(2) 0.082(3) 0.0242(18) 0.033(2) -0.0038(18) -0.0031(18)
C(4) 0.056(2) 0.058(2) 0.0302(18) 0.027(2) 0.0085(16) 0.0042(17)
C(5) 0.0295(17) 0.0374(18) 0.0383(18) 0.0168(15) -0.0045(14) -0.0033(15)
C(6) 0.041(2) 0.060(2) 0.070(2) 0.032(2) -0.0053(19) 0.001(2)
C(7) 0.0278(19) 0.056(2) 0.053(2) 0.0170(17) 0.0044(16) -0.0008(18)
C(8) 0.037(2) 0.050(2) 0.059(2) 0.0148(18) -0.0119(17) -0.0168(19)
C(9) 0.0379(19) 0.0335(18) 0.0350(18) 0.0172(15) -0.0012(14) -0.0050(14)
C(10) 0.0335(17) 0.0290(17) 0.0297(16) 0.0152(15) 0.0078(13) 0.0051(13)
C(11) 0.048(2) 0.0345(19) 0.0409(19) 0.0219(17) 0.0108(16) 0.0018(15)
C(12) 0.042(2) 0.040(2) 0.057(2) 0.0263(17) 0.0137(17) 0.0045(17)
C(13) 0.0334(18) 0.042(2) 0.0419(19) 0.0231(16) 0.0105(15) 0.0090(16)
C(14) 0.0301(17) 0.0327(18) 0.0303(16) 0.0153(15) 0.0084(13) 0.0118(14)
C(15) 0.0280(17) 0.0389(19) 0.0369(17) 0.0170(15) 0.0004(14) 0.0083(15)
C(16) 0.0359(19) 0.047(2) 0.0317(17) 0.0165(17) -0.0051(15) -0.0059(15)
C(17) 0.048(2) 0.062(2) 0.057(2) 0.020(2) -0.0222(19) -0.006(2)
C(18) 0.047(2) 0.041(2) 0.049(2) 0.0177(18) -0.0107(17) -0.0112(17)
C(19) 0.074(2) 0.068(2) 0.041(2) 0.034(2) -0.006(2) -0.012(2)
C(20) 0.047(2) 0.052(2) 0.0357(19) 0.0274(19) 0.0021(16) 0.0115(17)
C(21) 0.069(2) 0.054(2) 0.053(2) 0.042(2) 0.018(2) 0.0253(19)
C(22) 0.073(3) 0.099(3) 0.067(2) 0.055(2) -0.003(2) 0.034(2)
C(23) 0.058(2) 0.061(2) 0.0307(18) 0.025(2) 0.0068(17) 0.0101(17)

loop_
_atom_type_symbol
_atom_type_description
_atom_type_scat_dispersion_real
_atom_type_scat_dispersion_imag
_atom_type_scat_source
C C 0.003 0.002
;
International Tables for Crystallography
(1992, Vol. C, Tables 4.2.6.8 and 6.1.1.4)
;
H H 0.000 0.000
;
International Tables for Crystallography
(1992, Vol. C, Table 6.1.1.4)
;
N N 0.006 0.003
;
International Tables for Crystallography
(1992, Vol. C, Tables 4.2.6.8 and 6.1.1.4)
;
P P 0.102 0.094
;
International Tables for Crystallography
(1992, Vol. C, Tables 4.2.6.8 and 6.1.1.4)
;
Mo Mo -1.683 0.686
;
International Tables for Crystallography
(1992, Vol. C, Tables 4.2.6.8 and 6.1.1.4)
;

loop_
_geom_angle_atom_site_label_1
_geom_angle_atom_site_label_2
_geom_angle_atom_site_label_3
_geom_angle
_geom_angle_publ_flag
_geom_angle_site_symmetry_3
P(1) Mo(1) P(2) 157.07(4) yes .
P(1) Mo(1) N(1) 78.67(6) yes .
P(1) Mo(1) N(2) 91.67(7) yes .
P(1) Mo(1) N(4) 90.54(6) yes .
P(1) Mo(1) N(6) 100.09(6) yes .
P(2) Mo(1) N(1) 78.40(6) yes .
P(2) Mo(1) N(2) 88.62(8) yes .
P(2) Mo(1) N(4) 89.78(7) yes .
P(2) Mo(1) N(6) 102.84(6) yes .
N(1) Mo(1) N(2) 89.46(11) yes .
N(1) Mo(1) N(4) 92.10(11) yes .
N(1) Mo(1) N(6) 178.50(9) yes .
N(2) Mo(1) N(4) 177.51(10) yes .
N(2) Mo(1) N(6) 89.74(11) yes .
N(4) Mo(1) N(6) 88.75(11) yes .
Mo(1) P(1) C(1) 120.35(9) yes .
Mo(1) P(1) C(5) 122.40(10) yes .
Mo(1) P(1) C(9) 95.89(10) yes .
C(1) P(1) C(5) 107.59(15) yes .
C(1) P(1) C(9) 103.03(16) yes .
C(5) P(1) C(9) 102.86(14) yes .
Mo(1) P(2) C(15) 94.84(10) yes .
Mo(1) P(2) C(16) 122.58(14) yes .
Mo(1) P(2) C(20) 120.32(9) yes .
C(15) P(2) C(16) 103.45(13) yes .
C(15) P(2) C(20) 101.94(18) yes .
C(16) P(2) C(20) 108.36(14) yes .
Mo(1) N(1) C(10) 121.6(2) yes .
Mo(1) N(1) C(14) 121.22(19) yes .
C(10) N(1) C(14) 117.2(3) yes .
Mo(1) N(2) N(3) 179.2(2) yes .
Mo(1) N(4) N(5) 176.2(2) yes .
Mo(1) N(6) N(6) 178.9(2) yes 12_555
P(1) C(1) C(2) 109.5(2) yes .
P(1) C(1) C(3) 115.16(19) yes .
P(1) C(1) C(4) 108.5(2) yes .
C(2) C(1) C(3) 108.7(3) yes .
C(2) C(1) C(4) 108.3(2) yes .
C(3) C(1) C(4) 106.5(3) yes .
P(1) C(5) C(6) 108.13(18) yes .
P(1) C(5) C(7) 107.9(2) yes .
P(1) C(5) C(8) 115.6(2) yes .
C(6) C(5) C(7) 107.9(3) yes .
C(6) C(5) C(8) 110.0(2) yes .
C(7) C(5) C(8) 107.0(2) yes .
P(1) C(9) C(10) 111.1(2) yes .
N(1) C(10) C(9) 117.1(3) yes .
N(1) C(10) C(11) 122.2(3) yes .
C(9) C(10) C(11) 120.8(2) yes .
C(10) C(11) C(12) 119.8(2) yes .
C(11) C(12) C(13) 118.9(3) yes .
C(12) C(13) C(14) 119.9(3) yes .
N(1) C(14) C(13) 122.0(2) yes .
N(1) C(14) C(15) 117.1(3) yes .
C(13) C(14) C(15) 120.8(2) yes .
P(2) C(15) C(14) 111.65(19) yes .
P(2) C(16) C(17) 115.4(3) yes .
P(2) C(16) C(18) 107.6(2) yes .
P(2) C(16) C(19) 109.04(19) yes .
C(17) C(16) C(18) 107.3(2) yes .
C(17) C(16) C(19) 110.7(2) yes .
C(18) C(16) C(19) 106.3(3) yes .
P(2) C(20) C(21) 108.3(2) yes .
P(2) C(20) C(22) 114.8(2) yes .
P(2) C(20) C(23) 109.7(3) yes .
C(21) C(20) C(22) 107.3(3) yes .
C(21) C(20) C(23) 108.6(2) yes .
C(22) C(20) C(23) 108.0(2) yes .
C(25) C(24) C(26) 45.1(14) yes .
C(24) C(25) C(26) 90(2) yes .
C(24) C(25) C(27) 143.2(19) yes .
C(26) C(25) C(27) 53.3(14) yes .
C(24) C(26) C(25) 44.9(15) yes .
C(24) C(26) C(27) 129.6(15) yes .
C(25) C(26) C(27) 84.7(19) yes .
C(25) C(27) C(26) 42.0(12) yes .
C(25) C(27) C(27) 160.8(13) yes 34_555
C(26) C(27) C(27) 156.5(10) yes 34_555
C(1) C(2) H(1) 109.5 no .
C(1) C(2) H(2) 109.5 no .
C(1) C(2) H(3) 109.5 no .
H(1) C(2) H(2) 109.5 no .
H(1) C(2) H(3) 109.5 no .
H(2) C(2) H(3) 109.5 no .
C(1) C(3) H(4) 109.5 no .
C(1) C(3) H(5) 109.5 no .
C(1) C(3) H(6) 109.5 no .
H(4) C(3) H(5) 109.5 no .
H(4) C(3) H(6) 109.5 no .
H(5) C(3) H(6) 109.5 no .
C(1) C(4) H(7) 109.5 no .
C(1) C(4) H(8) 109.5 no .
C(1) C(4) H(9) 109.5 no .
H(7) C(4) H(8) 109.5 no .
H(7) C(4) H(9) 109.5 no .
H(8) C(4) H(9) 109.5 no .
C(5) C(6) H(10) 109.5 no .
C(5) C(6) H(11) 109.5 no .
C(5) C(6) H(12) 109.5 no .
H(10) C(6) H(11) 109.5 no .
H(10) C(6) H(12) 109.5 no .
H(11) C(6) H(12) 109.5 no .
C(5) C(7) H(13) 109.5 no .
C(5) C(7) H(14) 109.5 no .
C(5) C(7) H(15) 109.5 no .
H(13) C(7) H(14) 109.5 no .
H(13) C(7) H(15) 109.5 no .
H(14) C(7) H(15) 109.5 no .
C(5) C(8) H(16) 109.5 no .
C(5) C(8) H(17) 109.5 no .
C(5) C(8) H(18) 109.5 no .
H(16) C(8) H(17) 109.5 no .
H(16) C(8) H(18) 109.5 no .
H(17) C(8) H(18) 109.5 no .
P(1) C(9) H(19) 109.0 no .
P(1) C(9) H(20) 109.1 no .
C(10) C(9) H(19) 109.0 no .
C(10) C(9) H(20) 109.1 no .
H(19) C(9) H(20) 109.5 no .
C(10) C(11) H(21) 120.1 no .
C(12) C(11) H(21) 120.1 no .
C(11) C(12) H(22) 120.5 no .
C(13) C(12) H(22) 120.6 no .
C(12) C(13) H(23) 120.1 no .
C(14) C(13) H(23) 120.1 no .
P(2) C(15) H(24) 108.9 no .
P(2) C(15) H(25) 108.9 no .
C(14) C(15) H(24) 108.9 no .
C(14) C(15) H(25) 108.9 no .
H(24) C(15) H(25) 109.5 no .
C(16) C(17) H(26) 109.5 no .
C(16) C(17) H(27) 109.5 no .
C(16) C(17) H(28) 109.5 no .
H(26) C(17) H(27) 109.5 no .
H(26) C(17) H(28) 109.5 no .
H(27) C(17) H(28) 109.5 no .
C(16) C(18) H(29) 109.5 no .
C(16) C(18) H(30) 109.5 no .
C(16) C(18) H(31) 109.5 no .
H(29) C(18) H(30) 109.5 no .
H(29) C(18) H(31) 109.5 no .
H(30) C(18) H(31) 109.5 no .
C(16) C(19) H(32) 109.5 no .
C(16) C(19) H(33) 109.5 no .
C(16) C(19) H(34) 109.5 no .
H(32) C(19) H(33) 109.5 no .
H(32) C(19) H(34) 109.5 no .
H(33) C(19) H(34) 109.5 no .
C(20) C(21) H(35) 109.5 no .
C(20) C(21) H(36) 109.5 no .
C(20) C(21) H(37) 109.5 no .
H(35) C(21) H(36) 109.5 no .
H(35) C(21) H(37) 109.5 no .
H(36) C(21) H(37) 109.5 no .
C(20) C(22) H(38) 109.5 no .
C(20) C(22) H(39) 109.5 no .
C(20) C(22) H(40) 109.5 no .
H(38) C(22) H(39) 109.5 no .
H(38) C(22) H(40) 109.5 no .
H(39) C(22) H(40) 109.5 no .
C(20) C(23) H(41) 109.5 no .
C(20) C(23) H(42) 109.5 no .
C(20) C(23) H(43) 109.5 no .
H(41) C(23) H(42) 109.5 no .
H(41) C(23) H(43) 109.5 no .
H(42) C(23) H(43) 109.5 no .

loop_
_geom_bond_atom_site_label_1
_geom_bond_atom_site_label_2
_geom_bond_distance
_geom_bond_publ_flag
_geom_bond_site_symmetry_2
Mo(1) P(1) 2.4648(8) yes .
Mo(1) P(2) 2.4770(10) yes .
Mo(1) N(1) 2.182(3) yes .
Mo(1) N(2) 2.018(2) yes .
Mo(1) N(4) 2.035(2) yes .
Mo(1) N(6) 2.024(3) yes .
P(1) C(1) 1.902(2) yes .
P(1) C(5) 1.899(3) yes .
P(1) C(9) 1.868(4) yes .
P(2) C(15) 1.861(3) yes .
P(2) C(16) 1.902(3) yes .
P(2) C(20) 1.904(3) yes .
N(1) C(10) 1.374(3) yes .
N(1) C(14) 1.365(4) yes .
N(2) N(3) 1.082(3) yes .
N(4) N(5) 1.130(3) yes .
N(6) N(6) 1.146(4) yes 12_555
C(1) C(2) 1.552(5) yes .
C(1) C(3) 1.535(4) yes .
C(1) C(4) 1.548(5) yes .
C(5) C(6) 1.529(6) yes .
C(5) C(7) 1.517(4) yes .
C(5) C(8) 1.542(4) yes .
C(9) C(10) 1.503(5) yes .
C(10) C(11) 1.384(6) yes .
C(11) C(12) 1.382(5) yes .
C(12) C(13) 1.373(4) yes .
C(13) C(14) 1.394(5) yes .
C(14) C(15) 1.496(4) yes .
C(16) C(17) 1.538(5) yes .
C(16) C(18) 1.524(5) yes .
C(16) C(19) 1.543(4) yes .
C(20) C(21) 1.535(5) yes .
C(20) C(22) 1.539(5) yes .
C(20) C(23) 1.551(5) yes .
C(24) C(25) 1.02(2) yes .
C(24) C(26) 1.447(18) yes .
C(25) C(26) 1.02(2) yes .
C(25) C(27) 1.52(2) yes .
C(26) C(27) 1.23(2) yes .
C(27) C(27) 1.393(14) yes 34_555
C(2) H(1) 0.950 no .
C(2) H(2) 0.950 no .
C(2) H(3) 0.950 no .
C(3) H(4) 0.950 no .
C(3) H(5) 0.950 no .
C(3) H(6) 0.950 no .
C(4) H(7) 0.950 no .
C(4) H(8) 0.950 no .
C(4) H(9) 0.950 no .
C(6) H(10) 0.950 no .
C(6) H(11) 0.950 no .
C(6) H(12) 0.950 no .
C(7) H(13) 0.950 no .
C(7) H(14) 0.950 no .
C(7) H(15) 0.950 no .
C(8) H(16) 0.950 no .
C(8) H(17) 0.950 no .
C(8) H(18) 0.950 no .
C(9) H(19) 0.950 no .
C(9) H(20) 0.950 no .
C(11) H(21) 0.950 no .
C(12) H(22) 0.950 no .
C(13) H(23) 0.950 no .
C(15) H(24) 0.950 no .
C(15) H(25) 0.950 no .
C(17) H(26) 0.950 no .
C(17) H(27) 0.950 no .
C(17) H(28) 0.950 no .
C(18) H(29) 0.950 no .
C(18) H(30) 0.950 no .
C(18) H(31) 0.950 no .
C(19) H(32) 0.950 no .
C(19) H(33) 0.950 no .
C(19) H(34) 0.950 no .
C(21) H(35) 0.950 no .
C(21) H(36) 0.950 no .
C(21) H(37) 0.950 no .
C(22) H(38) 0.950 no .
C(22) H(39) 0.950 no .
C(22) H(40) 0.950 no .
C(23) H(41) 0.950 no .
C(23) H(42) 0.950 no .
C(23) H(43) 0.950 no .

loop_
_geom_torsion_atom_site_label_1
_geom_torsion_atom_site_label_2
_geom_torsion_atom_site_label_3
_geom_torsion_atom_site_label_4
_geom_torsion
_geom_torsion_site_symmetry_3
_geom_torsion_site_symmetry_4
P(1) Mo(1) P(2) C(15) 31.24(13) . .
P(1) Mo(1) P(2) C(16) 140.58(13) . .
P(1) Mo(1) P(2) C(20) -75.62(16) . .
P(2) Mo(1) P(1) C(1) -81.34(18) . .
P(2) Mo(1) P(1) C(5) 136.80(15) . .
P(2) Mo(1) P(1) C(9) 27.51(12) . .
P(1) Mo(1) N(1) C(10) -21.08(19) . .
P(1) Mo(1) N(1) C(14) 157.5(2) . .
N(1) Mo(1) P(1) C(1) -80.04(17) . .
N(1) Mo(1) P(1) C(5) 138.11(15) . .
N(1) Mo(1) P(1) C(9) 28.82(10) . .
P(1) Mo(1) N(2) N(3) -22(24) . .
N(2) Mo(1) P(1) C(1) 9.1(2) . .
N(2) Mo(1) P(1) C(5) -132.78(17) . .
N(2) Mo(1) P(1) C(9) 117.93(14) . .
P(1) Mo(1) N(4) N(5) -157(5) . .
N(4) Mo(1) P(1) C(1) -172.07(19) . .
N(4) Mo(1) P(1) C(5) 46.08(17) . .
N(4) Mo(1) P(1) C(9) -63.22(13) . .
P(1) Mo(1) N(6) N(6) -1(6) . 12_555
N(6) Mo(1) P(1) C(1) 99.11(17) . .
N(6) Mo(1) P(1) C(5) -42.74(15) . .
N(6) Mo(1) P(1) C(9) -152.04(10) . .
P(2) Mo(1) N(1) C(10) 158.4(2) . .
P(2) Mo(1) N(1) C(14) -22.99(19) . .
N(1) Mo(1) P(2) C(15) 29.93(11) . .
N(1) Mo(1) P(2) C(16) 139.27(13) . .
N(1) Mo(1) P(2) C(20) -76.93(16) . .
P(2) Mo(1) N(2) N(3) 135(24) . .
N(2) Mo(1) P(2) C(15) -59.80(14) . .
N(2) Mo(1) P(2) C(16) 49.55(15) . .
N(2) Mo(1) P(2) C(20) -166.66(18) . .
P(2) Mo(1) N(4) N(5) 46(5) . .
N(4) Mo(1) P(2) C(15) 122.12(14) . .
N(4) Mo(1) P(2) C(16) -128.54(15) . .
N(4) Mo(1) P(2) C(20) 15.26(18) . .
P(2) Mo(1) N(6) N(6) 179(6) . 12_555
N(6) Mo(1) P(2) C(15) -149.22(12) . .
N(6) Mo(1) P(2) C(16) -39.87(13) . .
N(6) Mo(1) P(2) C(20) 103.92(16) . .
N(1) Mo(1) N(2) N(3) 57(24) . .
N(2) Mo(1) N(1) C(10) -112.9(2) . .
N(2) Mo(1) N(1) C(14) 65.7(2) . .
N(1) Mo(1) N(4) N(5) 124(5) . .
N(4) Mo(1) N(1) C(10) 69.1(2) . .
N(4) Mo(1) N(1) C(14) -112.3(2) . .
N(1) Mo(1) N(6) N(6) 33(10) . 12_555
N(6) Mo(1) N(1) C(10) -55(2) . .
N(6) Mo(1) N(1) C(14) 123(2) . .
N(2) Mo(1) N(4) N(5) -5(6) . .
N(4) Mo(1) N(2) N(3) -175(17) . .
N(2) Mo(1) N(6) N(6) 90(9) . 12_555
N(6) Mo(1) N(2) N(3) -122(24) . .
N(4) Mo(1) N(6) N(6) -92(9) . 12_555
N(6) Mo(1) N(4) N(5) -57(5) . .
Mo(1) P(1) C(1) C(2) -64.0(2) . .
Mo(1) P(1) C(1) C(3) 173.2(2) . .
Mo(1) P(1) C(1) C(4) 53.9(2) . .
Mo(1) P(1) C(5) C(6) 88.4(2) . .
Mo(1) P(1) C(5) C(7) -28.1(3) . .
Mo(1) P(1) C(5) C(8) -147.8(2) . .
Mo(1) P(1) C(9) C(10) -39.8(2) . .
C(1) P(1) C(5) C(6) -57.6(2) . .
C(1) P(1) C(5) C(7) -174.1(2) . .
C(1) P(1) C(5) C(8) 66.2(2) . .
C(5) P(1) C(1) C(2) 82.8(2) . .
C(5) P(1) C(1) C(3) -40.0(3) . .
C(5) P(1) C(1) C(4) -159.2(2) . .
C(1) P(1) C(9) C(10) 83.2(2) . .
C(9) P(1) C(1) C(2) -168.9(2) . .
C(9) P(1) C(1) C(3) 68.2(3) . .
C(9) P(1) C(1) C(4) -51.0(2) . .
C(5) P(1) C(9) C(10) -165.0(2) . .
C(9) P(1) C(5) C(6) -166.0(2) . .
C(9) P(1) C(5) C(7) 77.5(2) . .
C(9) P(1) C(5) C(8) -42.1(2) . .
Mo(1) P(2) C(15) C(14) -40.9(2) . .
Mo(1) P(2) C(16) C(17) -140.6(2) . .
Mo(1) P(2) C(16) C(18) -20.8(2) . .
Mo(1) P(2) C(16) C(19) 94.1(2) . .
Mo(1) P(2) C(20) C(21) 50.0(3) . .
Mo(1) P(2) C(20) C(22) 169.8(2) . .
Mo(1) P(2) C(20) C(23) -68.3(2) . .
C(15) P(2) C(16) C(17) -35.7(2) . .
C(15) P(2) C(16) C(18) 84.1(2) . .
C(15) P(2) C(16) C(19) -161.0(3) . .
C(16) P(2) C(15) C(14) -166.0(2) . .
C(15) P(2) C(20) C(21) -52.9(2) . .
C(15) P(2) C(20) C(22) 66.9(3) . .
C(15) P(2) C(20) C(23) -171.26(19) . .
C(20) P(2) C(15) C(14) 81.5(2) . .
C(16) P(2) C(20) C(21) -161.6(2) . .
C(16) P(2) C(20) C(22) -41.8(3) . .
C(16) P(2) C(20) C(23) 80.0(2) . .
C(20) P(2) C(16) C(17) 71.9(2) . .
C(20) P(2) C(16) C(18) -168.3(2) . .
C(20) P(2) C(16) C(19) -53.4(3) . .
Mo(1) N(1) C(10) C(9) -0.6(3) . .
Mo(1) N(1) C(10) C(11) 179.6(2) . .
Mo(1) N(1) C(14) C(13) 179.0(2) . .
Mo(1) N(1) C(14) C(15) 1.3(3) . .
C(10) N(1) C(14) C(13) -2.3(4) . .
C(10) N(1) C(14) C(15) 179.96(18) . .
C(14) N(1) C(10) C(9) -179.2(2) . .
C(14) N(1) C(10) C(11) 0.9(4) . .
Mo(1) N(6) N(6) Mo(1) 120(11) 12_555 12_555
P(1) C(9) C(10) N(1) 31.0(3) . .
P(1) C(9) C(10) C(11) -149.2(2) . .
N(1) C(10) C(11) C(12) 0.4(4) . .
C(9) C(10) C(11) C(12) -179.4(2) . .
C(10) C(11) C(12) C(13) -0.3(4) . .
C(11) C(12) C(13) C(14) -1.0(4) . .
C(12) C(13) C(14) N(1) 2.4(4) . .
C(12) C(13) C(14) C(15) -179.9(2) . .
N(1) C(14) C(15) P(2) 30.9(3) . .
C(13) C(14) C(15) P(2) -146.8(2) . .
C(25) C(24) C(26) C(27) -1(2) . .
C(26) C(24) C(25) C(27) 1(2) . .
C(24) C(25) C(26) C(27) 179.0(19) . .
C(24) C(25) C(27) C(26) -2(3) . .
C(24) C(25) C(27) C(27) 166(3) . 34_555
C(26) C(25) C(27) C(27) 168(4) . 34_555
C(27) C(25) C(26) C(24) -179.0(19) . .
C(24) C(26) C(27) C(25) 1.0(17) . .
C(24) C(26) C(27) C(27) -169(2) . 34_555
C(25) C(26) C(27) C(27) -170(3) . 34_555
C(25) C(27) C(27) C(25) -46(6) 34_555 34_555
C(25) C(27) C(27) C(26) 113(5) 34_555 34_555
C(26) C(27) C(27) C(25) 113(4) 34_555 34_555
C(26) C(27) C(27) C(26) -87(4) 34_555 34_555
